data_7037428
loop_
_publ_author_name
'Passarelli, Vincenzo'
'P\'erez-Torrente, Jes\'us J'
'Oro, Luis A.'

_publ_section_title
;
 En route to phosphonato iridium(i) complexes: the decisive effect of an
 intramolecular hydrogen bond.
;
_journal_issue 3
_journal_name_full 'Dalton transactions (Cambridge, England : 2003)'
_journal_page_first 951
_journal_page_last 962
_journal_paper_doi 10.1039/c5dt04038h
_journal_volume 45
_journal_year 2016
_chemical_formula_moiety 'C50 H42 Cl F4 Ir N2 P2, C6 H12'
_chemical_formula_sum 'C56 H56 Cl F4 Ir N2 P2'
_chemical_formula_weight 1122.61
_space_group_crystal_system triclinic
_space_group_IT_number 2
_space_group_name_Hall '-P 1'
_space_group_name_H-M_alt 'P -1'
_symmetry_space_group_name_Hall '-P 1'
_symmetry_space_group_name_H-M 'P -1'
_atom_sites_solution_hydrogens mixed
_atom_sites_solution_primary heavy
_atom_sites_solution_secondary difmap
_audit_creation_method SHELXL-2014/7
_audit_update_record
;
2015-10-13 deposited with the CCDC.
2015-11-20 downloaded from the CCDC.
;
_cell_angle_alpha 65.898(2)
_cell_angle_beta 70.205(2)
_cell_angle_gamma 81.373(2)
_cell_formula_units_Z 2
_cell_length_a 12.7613(17)
_cell_length_b 14.3574(19)
_cell_length_c 15.256(2)
_cell_measurement_reflns_used 5663
_cell_measurement_temperature 150(2)
_cell_measurement_theta_max 22.334
_cell_measurement_theta_min 2.572
_cell_volume 2400.5(6)
_computing_cell_refinement 'SAINT+ v. 6.45 (Bruker AXS, 2003)'
_computing_data_collection 'SMART v. 5.611 (Bruker AXS, 2000)'
_computing_data_reduction 'SAINT+ v. 6.45 (Bruker AXS, 2003)'
_computing_molecular_graphics 'XP program, SHELXTL v6.12, Bruker2000'
_computing_publication_material 'XCIF program, SHELXTLv6.12, BrukerAXS'
_computing_structure_refinement 'SHELXL-2014/7 (Sheldrick, 2014)'
_computing_structure_solution 'SHELXS-97 (Sheldrick, 1990)'
_diffrn_ambient_temperature 150(2)
_diffrn_detector_area_resol_mean 8.26
_diffrn_measured_fraction_theta_full 1.000
_diffrn_measured_fraction_theta_max 0.998
_diffrn_measurement_device_type 'Bruker SMART APEX CCD system'
_diffrn_measurement_method '\w rotations with narrow frames'
_diffrn_radiation_monochromator graphite
_diffrn_radiation_source 'fine-focus sealed tube'
_diffrn_radiation_type MoK\a
_diffrn_radiation_wavelength 0.71073
_diffrn_reflns_av_R_equivalents 0.0481
_diffrn_reflns_av_unetI/netI 0.0621
_diffrn_reflns_laue_measured_fraction_full 1.000
_diffrn_reflns_laue_measured_fraction_max 0.998
_diffrn_reflns_limit_h_max 15
_diffrn_reflns_limit_h_min -15
_diffrn_reflns_limit_k_max 17
_diffrn_reflns_limit_k_min -17
_diffrn_reflns_limit_l_max 19
_diffrn_reflns_limit_l_min -19
_diffrn_reflns_number 25339
_diffrn_reflns_point_group_measured_fraction_full 1.000
_diffrn_reflns_point_group_measured_fraction_max 0.998
_diffrn_reflns_theta_full 25.000
_diffrn_reflns_theta_max 26.372
_diffrn_reflns_theta_min 1.537
_exptl_absorpt_coefficient_mu 2.960
_exptl_absorpt_correction_T_max 0.813
_exptl_absorpt_correction_T_min 0.674
_exptl_absorpt_correction_type multi-scan
_exptl_absorpt_process_details
;
 SADABS: Area-Detector Absorption Correction. (1996)  Bruker-AXS 
 within SAINT+ package, v. 6.45.   
;
_exptl_crystal_colour yellow
_exptl_crystal_density_diffrn 1.553
_exptl_crystal_description prism
_exptl_crystal_F_000 1132
_exptl_crystal_size_max 0.090
_exptl_crystal_size_mid 0.090
_exptl_crystal_size_min 0.070
_refine_diff_density_max 1.312
_refine_diff_density_min -0.610
_refine_diff_density_rms 0.108
_refine_ls_extinction_method none
_refine_ls_goodness_of_fit_ref 0.985
_refine_ls_hydrogen_treatment mixed
_refine_ls_matrix_type full
_refine_ls_number_parameters 551
_refine_ls_number_reflns 9782
_refine_ls_number_restraints 3
_refine_ls_restrained_S_all 0.985
_refine_ls_R_factor_all 0.0459
_refine_ls_R_factor_gt 0.0336
_refine_ls_shift/su_max 0.005
_refine_ls_shift/su_mean 0.000
_refine_ls_structure_factor_coef Fsqd
_refine_ls_weighting_details 'w=1/[\s^2^(Fo^2^)+(0.0293P)^2^] where P=(Fo^2^+2Fc^2^)/3'
_refine_ls_weighting_scheme calc
_refine_ls_wR_factor_gt 0.0664
_refine_ls_wR_factor_ref 0.0706
_reflns_Friedel_coverage 0.000
_reflns_number_gt 8200
_reflns_number_total 9782
_reflns_threshold_expression 'I > 2\s(I)'
_cod_data_source_file c5dt04038h2.cif
_cod_data_source_block 2
_cod_depositor_comments 'Adding full bibliography for 7037426--7037429.cif.'
_cod_database_code 7037428
_shelx_shelxl_version_number 2014/7
_shelx_space_group_comment
;
The symmetry employed for this shelxl refinement is uniquely defined
by the following loop, which should always be used as a source of
symmetry information in preference to the above space-group names.
They are only intended as comments.
;

loop_
_space_group_symop_operation_xyz
'x, y, z'
'-x, -y, -z'

loop_
_atom_site_label
_atom_site_type_symbol
_atom_site_fract_x
_atom_site_fract_y
_atom_site_fract_z
_atom_site_U_iso_or_equiv
_atom_site_adp_type
_atom_site_occupancy
_atom_site_site_symmetry_order
_atom_site_calc_flag
_atom_site_refinement_flags_posn
_atom_site_refinement_flags_adp
C1 C 0.0582(3) 0.2093(3) 0.9393(3) 0.0269(9) Uani 1 1 d . .
H1 H 0.0065 0.1623 0.9409 0.032 Uiso 1 1 calc R U
C2 C 0.1356(3) 0.1703(3) 0.9981(3) 0.0269(9) Uani 1 1 d . .
H2 H 0.1383 0.0957 1.0398 0.032 Uiso 1 1 calc R U
C3 C 0.2421(3) 0.2339(3) 0.9495(3) 0.0292(9) Uani 1 1 d . .
H3 H 0.2959 0.2081 0.9893 0.035 Uiso 1 1 calc R U
C4 C 0.1874(3) 0.3361(3) 0.9501(3) 0.0286(9) Uani 1 1 d . .
H4 H 0.2237 0.3841 0.9633 0.034 Uiso 1 1 calc R U
C5 C 0.1121(3) 0.3709(3) 0.8962(3) 0.0307(10) Uani 1 1 d . .
H5 H 0.0916 0.4450 0.8700 0.037 Uiso 1 1 calc R U
C6 C 0.1040(3) 0.3034(3) 0.8438(3) 0.0310(10) Uani 1 1 d . .
H6 H 0.0519 0.3317 0.8024 0.037 Uiso 1 1 calc R U
C7 C 0.2180(3) 0.2784(3) 0.7848(3) 0.0301(9) Uani 1 1 d . .
C8 C 0.2520(4) 0.2845(4) 0.6878(3) 0.0419(11) Uani 1 1 d . .
C9 C 0.3573(5) 0.2542(4) 0.6452(3) 0.0517(14) Uani 1 1 d . .
C10 C 0.4305(4) 0.2183(4) 0.6995(4) 0.0532(14) Uani 1 1 d . .
C11 C 0.3979(4) 0.2126(3) 0.7983(4) 0.0419(11) Uani 1 1 d . .
C12 C 0.2923(3) 0.2415(3) 0.8417(3) 0.0308(9) Uani 1 1 d . .
C21 C -0.0274(3) 0.2430(3) 1.3121(3) 0.0288(9) Uani 1 1 d . .
C22 C -0.1112(4) 0.3143(3) 1.3253(3) 0.0399(11) Uani 1 1 d . .
H22 H -0.1121 0.3780 1.2712 0.048 Uiso 1 1 calc R U
C23 C -0.1931(4) 0.2927(4) 1.4170(4) 0.0534(14) Uani 1 1 d . .
H23 H -0.2499 0.3420 1.4258 0.064 Uiso 1 1 calc R U
C24 C -0.1941(4) 0.2003(4) 1.4963(4) 0.0522(13) Uani 1 1 d . .
H24 H -0.2513 0.1857 1.5591 0.063 Uiso 1 1 calc R U
C25 C -0.1112(4) 0.1303(4) 1.4829(4) 0.0487(13) Uani 1 1 d . .
H25 H -0.1108 0.0666 1.5370 0.058 Uiso 1 1 calc R U
C26 C -0.0283(4) 0.1515(3) 1.3917(3) 0.0353(10) Uani 1 1 d . .
H26 H 0.0289 0.1023 1.3838 0.042 Uiso 1 1 calc R U
C27 C 0.1950(3) 0.1917(3) 1.1969(3) 0.0277(9) Uani 1 1 d . .
C28 C 0.2988(3) 0.2320(3) 1.1688(3) 0.0349(10) Uani 1 1 d . .
H28 H 0.3053 0.3023 1.1537 0.042 Uiso 1 1 calc R U
C29 C 0.3936(4) 0.1702(4) 1.1624(3) 0.0443(12) Uani 1 1 d . .
H29 H 0.4646 0.1984 1.1426 0.053 Uiso 1 1 calc R U
C30 C 0.3848(4) 0.0675(4) 1.1847(4) 0.0494(13) Uani 1 1 d . .
H30 H 0.4497 0.0254 1.1798 0.059 Uiso 1 1 calc R U
C31 C 0.2826(4) 0.0269(4) 1.2136(3) 0.0422(11) Uani 1 1 d . .
H31 H 0.2765 -0.0440 1.2308 0.051 Uiso 1 1 calc R U
C32 C 0.1876(3) 0.0881(3) 1.2182(3) 0.0313(9) Uani 1 1 d . .
H32 H 0.1172 0.0597 1.2358 0.038 Uiso 1 1 calc R U
C41 C -0.2036(3) 0.1373(3) 1.0767(3) 0.0269(9) Uani 1 1 d . .
C42 C -0.2306(3) 0.0456(3) 1.0812(3) 0.0332(10) Uani 1 1 d . .
H42 H -0.2032 -0.0164 1.1219 0.040 Uiso 1 1 calc R U
C43 C -0.2974(4) 0.0430(3) 1.0269(4) 0.0404(11) Uani 1 1 d . .
H43 H -0.3148 -0.0204 1.0298 0.048 Uiso 1 1 calc R U
C44 C -0.3381(4) 0.1325(4) 0.9691(4) 0.0435(12) Uani 1 1 d . .
H44 H -0.3833 0.1311 0.9313 0.052 Uiso 1 1 calc R U
C45 C -0.3135(4) 0.2241(4) 0.9657(4) 0.0507(13) Uani 1 1 d . .
H45 H -0.3433 0.2858 0.9268 0.061 Uiso 1 1 calc R U
C46 C -0.2458(4) 0.2268(3) 1.0185(3) 0.0407(11) Uani 1 1 d . .
H46 H -0.2280 0.2904 1.0148 0.049 Uiso 1 1 calc R U
C47 C -0.0791(3) 0.0224(3) 1.2170(3) 0.0262(9) Uani 1 1 d . .
C48 C -0.1035(3) -0.0158(3) 1.3218(3) 0.0331(10) Uani 1 1 d . .
H48 H -0.1503 0.0222 1.3590 0.040 Uiso 1 1 calc R U
C49 C -0.0595(4) -0.1087(3) 1.3712(3) 0.0403(11) Uani 1 1 d . .
H49 H -0.0774 -0.1348 1.4426 0.048 Uiso 1 1 calc R U
C50 C 0.0102(4) -0.1644(3) 1.3181(4) 0.0440(12) Uani 1 1 d . .
H50 H 0.0412 -0.2277 1.3528 0.053 Uiso 1 1 calc R U
C51 C 0.0344(4) -0.1279(3) 1.2152(4) 0.0403(11) Uani 1 1 d . .
H51 H 0.0822 -0.1660 1.1785 0.048 Uiso 1 1 calc R U
C52 C -0.0109(3) -0.0351(3) 1.1643(3) 0.0302(9) Uani 1 1 d . .
H52 H 0.0048 -0.0109 1.0932 0.036 Uiso 1 1 calc R U
C61 C 0.1327(3) 0.4281(3) 1.2256(3) 0.0299(9) Uani 1 1 d . .
C62 C 0.1525(4) 0.3637(3) 1.3157(3) 0.0383(11) Uani 1 1 d . .
H62 H 0.1563 0.2919 1.3338 0.046 Uiso 1 1 calc R U
C63 C 0.1668(4) 0.4045(4) 1.3790(4) 0.0472(13) Uani 1 1 d . .
H63 H 0.1800 0.3595 1.4404 0.057 Uiso 1 1 calc R U
C64 C 0.1625(5) 0.5087(4) 1.3563(4) 0.0547(14) Uani 1 1 d . .
C65 C 0.1465(4) 0.5716(4) 1.2641(4) 0.0525(14) Uani 1 1 d . .
H65 H 0.1467 0.6435 1.2443 0.063 Uiso 1 1 calc R U
C66 C 0.1304(4) 0.5326(3) 1.2006(3) 0.0376(11) Uani 1 1 d . .
H66 H 0.1177 0.5779 1.1391 0.045 Uiso 1 1 calc R U
C67 C 0.1735(6) 0.5521(4) 1.4278(5) 0.090(2) Uani 1 1 d . .
H67A H 0.2284 0.6068 1.3908 0.135 Uiso 1 1 calc R U
H67B H 0.1981 0.4981 1.4819 0.135 Uiso 1 1 calc R U
H67C H 0.1013 0.5796 1.4570 0.135 Uiso 1 1 calc R U
C71 C -0.3310(3) 0.1597(3) 1.2846(3) 0.0317(10) Uani 1 1 d . .
C72 C -0.4079(4) 0.2339(4) 1.3023(4) 0.0442(12) Uani 1 1 d . .
H72 H -0.3842 0.3015 1.2807 0.053 Uiso 1 1 calc R U
C73 C -0.5202(4) 0.2099(4) 1.3518(4) 0.0515(13) Uani 1 1 d . .
H73 H -0.5720 0.2615 1.3638 0.062 Uiso 1 1 calc R U
C74 C -0.5575(4) 0.1127(4) 1.3836(3) 0.0445(12) Uani 1 1 d . .
C75 C -0.4797(4) 0.0394(4) 1.3649(3) 0.0419(11) Uani 1 1 d . .
H75 H -0.5038 -0.0281 1.3865 0.050 Uiso 1 1 calc R U
C76 C -0.3673(4) 0.0616(3) 1.3153(3) 0.0366(10) Uani 1 1 d . .
H76 H -0.3158 0.0101 1.3026 0.044 Uiso 1 1 calc R U
C77 C -0.6790(4) 0.0875(4) 1.4355(4) 0.0624(15) Uani 1 1 d . .
H77A H -0.7194 0.1147 1.3856 0.094 Uiso 1 1 calc R U
H77B H -0.7095 0.1180 1.4861 0.094 Uiso 1 1 calc R U
H77C H -0.6874 0.0132 1.4687 0.094 Uiso 1 1 calc R U
N1 N 0.1134(3) 0.3912(2) 1.1598(2) 0.0302(8) Uani 1 1 d D .
N2 N -0.2174(3) 0.1873(3) 1.2373(3) 0.0306(8) Uani 1 1 d D .
F1 F 0.1823(2) 0.3206(2) 0.63094(19) 0.0580(8) Uani 1 1 d . .
F2 F 0.3896(3) 0.2601(3) 0.5494(2) 0.0818(11) Uani 1 1 d . .
F3 F 0.5350(3) 0.1917(3) 0.6573(2) 0.0782(10) Uani 1 1 d . .
F4 F 0.4726(2) 0.1773(2) 0.8492(2) 0.0604(8) Uani 1 1 d . .
H1N H 0.104(3) 0.445(2) 1.102(2) 0.028(11) Uiso 1 1 d D .
H2N H -0.206(4) 0.253(2) 1.230(3) 0.070(17) Uiso 1 1 d D .
P1 P 0.07252(9) 0.27499(7) 1.18448(8) 0.0253(2) Uani 1 1 d . .
P2 P -0.12237(9) 0.15177(7) 1.14956(8) 0.0251(2) Uani 1 1 d D .
Cl1 Cl -0.12170(8) 0.40800(7) 1.06283(8) 0.0312(2) Uani 1 1 d . .
Ir1 Ir 0.01908(2) 0.26507(2) 1.05607(2) 0.02244(5) Uani 1 1 d . .

loop_
_atom_site_aniso_label
_atom_site_aniso_U_11
_atom_site_aniso_U_22
_atom_site_aniso_U_33
_atom_site_aniso_U_23
_atom_site_aniso_U_13
_atom_site_aniso_U_12
C1 0.030(2) 0.030(2) 0.026(2) -0.0159(18) -0.0081(18) 0.0015(17)
C2 0.029(2) 0.026(2) 0.026(2) -0.0136(17) -0.0068(18) 0.0061(17)
C3 0.022(2) 0.039(2) 0.025(2) -0.0137(19) -0.0063(18) 0.0038(18)
C4 0.033(2) 0.031(2) 0.023(2) -0.0148(18) 0.0001(19) -0.0110(18)
C5 0.037(3) 0.021(2) 0.024(2) -0.0033(17) -0.0023(19) -0.0047(17)
C6 0.033(2) 0.037(2) 0.027(2) -0.0151(19) -0.0121(19) 0.0064(18)
C7 0.034(2) 0.029(2) 0.023(2) -0.0094(18) -0.0026(19) -0.0043(18)
C8 0.046(3) 0.050(3) 0.030(2) -0.017(2) -0.010(2) -0.003(2)
C9 0.070(4) 0.056(3) 0.025(2) -0.022(2) 0.002(3) -0.006(3)
C10 0.043(3) 0.059(3) 0.049(3) -0.030(3) 0.007(3) 0.003(2)
C11 0.036(3) 0.048(3) 0.043(3) -0.023(2) -0.009(2) 0.001(2)
C12 0.031(2) 0.033(2) 0.029(2) -0.0166(19) -0.003(2) -0.0009(18)
C21 0.033(2) 0.034(2) 0.027(2) -0.0151(19) -0.0122(19) -0.0044(18)
C22 0.046(3) 0.040(3) 0.033(2) -0.017(2) -0.010(2) 0.007(2)
C23 0.044(3) 0.072(4) 0.048(3) -0.035(3) -0.011(3) 0.016(3)
C24 0.043(3) 0.072(4) 0.039(3) -0.027(3) -0.003(2) 0.004(3)
C25 0.052(3) 0.052(3) 0.032(3) -0.007(2) -0.008(2) -0.011(2)
C26 0.041(3) 0.038(2) 0.027(2) -0.014(2) -0.010(2) 0.001(2)
C27 0.031(2) 0.033(2) 0.021(2) -0.0119(18) -0.0104(18) 0.0024(18)
C28 0.035(3) 0.040(2) 0.032(2) -0.014(2) -0.012(2) -0.001(2)
C29 0.027(3) 0.066(3) 0.043(3) -0.024(3) -0.011(2) 0.001(2)
C30 0.040(3) 0.061(3) 0.049(3) -0.028(3) -0.016(3) 0.015(2)
C31 0.044(3) 0.044(3) 0.043(3) -0.022(2) -0.017(2) 0.010(2)
C32 0.028(2) 0.039(2) 0.029(2) -0.0162(19) -0.0079(19) 0.0034(18)
C41 0.019(2) 0.031(2) 0.032(2) -0.0146(18) -0.0068(18) 0.0001(16)
C42 0.031(2) 0.034(2) 0.041(3) -0.017(2) -0.016(2) 0.0005(18)
C43 0.036(3) 0.042(3) 0.058(3) -0.029(2) -0.022(2) 0.004(2)
C44 0.031(3) 0.058(3) 0.054(3) -0.027(3) -0.021(2) 0.001(2)
C45 0.047(3) 0.045(3) 0.062(3) -0.011(3) -0.032(3) 0.003(2)
C46 0.040(3) 0.033(2) 0.045(3) -0.008(2) -0.016(2) -0.003(2)
C47 0.024(2) 0.025(2) 0.029(2) -0.0078(18) -0.0088(18) -0.0042(16)
C48 0.031(2) 0.038(2) 0.030(2) -0.014(2) -0.005(2) -0.0085(19)
C49 0.041(3) 0.042(3) 0.031(2) -0.002(2) -0.016(2) -0.007(2)
C50 0.051(3) 0.033(2) 0.050(3) -0.006(2) -0.030(3) 0.001(2)
C51 0.042(3) 0.032(2) 0.054(3) -0.018(2) -0.024(2) 0.003(2)
C52 0.035(2) 0.027(2) 0.031(2) -0.0114(18) -0.011(2) -0.0060(18)
C61 0.033(2) 0.033(2) 0.030(2) -0.0166(19) -0.013(2) 0.0003(18)
C62 0.052(3) 0.032(2) 0.038(3) -0.014(2) -0.024(2) 0.001(2)
C63 0.071(4) 0.047(3) 0.038(3) -0.021(2) -0.031(3) 0.007(2)
C64 0.081(4) 0.047(3) 0.060(3) -0.030(3) -0.045(3) 0.012(3)
C65 0.082(4) 0.032(3) 0.063(3) -0.026(2) -0.042(3) 0.011(2)
C66 0.052(3) 0.028(2) 0.040(3) -0.013(2) -0.026(2) 0.006(2)
C67 0.165(7) 0.064(4) 0.091(5) -0.050(4) -0.083(5) 0.020(4)
C71 0.031(2) 0.037(2) 0.026(2) -0.0161(19) -0.0036(19) -0.0006(19)
C72 0.040(3) 0.044(3) 0.048(3) -0.024(2) -0.005(2) 0.002(2)
C73 0.035(3) 0.070(4) 0.050(3) -0.035(3) -0.002(2) 0.010(3)
C74 0.028(3) 0.069(3) 0.031(2) -0.014(2) -0.005(2) -0.009(2)
C75 0.035(3) 0.047(3) 0.035(3) -0.008(2) -0.007(2) -0.011(2)
C76 0.031(3) 0.037(2) 0.039(3) -0.012(2) -0.009(2) -0.0019(19)
C77 0.035(3) 0.100(4) 0.044(3) -0.025(3) -0.003(3) -0.007(3)
N1 0.041(2) 0.0268(18) 0.0245(18) -0.0082(15) -0.0131(17) -0.0019(15)
N2 0.027(2) 0.031(2) 0.034(2) -0.0199(17) 0.0003(16) -0.0039(15)
F1 0.069(2) 0.079(2) 0.0281(14) -0.0187(14) -0.0171(15) -0.0087(16)
F2 0.087(3) 0.122(3) 0.0382(17) -0.0490(19) 0.0041(17) -0.007(2)
F3 0.051(2) 0.107(3) 0.066(2) -0.051(2) 0.0118(16) 0.0096(18)
F4 0.0370(17) 0.084(2) 0.0614(19) -0.0358(17) -0.0161(15) 0.0197(15)
P1 0.0298(6) 0.0259(5) 0.0224(5) -0.0105(4) -0.0095(5) 0.0005(4)
P2 0.0266(6) 0.0249(5) 0.0256(5) -0.0119(4) -0.0073(5) -0.0010(4)
Cl1 0.0351(6) 0.0240(5) 0.0341(6) -0.0120(4) -0.0109(5) 0.0042(4)
Ir1 0.02535(9) 0.02241(8) 0.02134(8) -0.01008(6) -0.00726(6) -0.00029(6)

loop_
_atom_type_symbol
_atom_type_description
_atom_type_scat_dispersion_real
_atom_type_scat_dispersion_imag
_atom_type_scat_source
C C 0.0033 0.0016 'International Tables Vol C Tables 4.2.6.8 and 6.1.1.4'
H H 0.0000 0.0000 'International Tables Vol C Tables 4.2.6.8 and 6.1.1.4'
N N 0.0061 0.0033 'International Tables Vol C Tables 4.2.6.8 and 6.1.1.4'
F F 0.0171 0.0103 'International Tables Vol C Tables 4.2.6.8 and 6.1.1.4'
P P 0.1023 0.0942 'International Tables Vol C Tables 4.2.6.8 and 6.1.1.4'
Cl Cl 0.1484 0.1585 'International Tables Vol C Tables 4.2.6.8 and 6.1.1.4'
Ir Ir -1.4442 7.9887 'International Tables Vol C Tables 4.2.6.8 and 6.1.1.4'

loop_
_geom_angle_atom_site_label_1
_geom_angle_atom_site_label_2
_geom_angle_atom_site_label_3
_geom_angle
C2 C1 C6 111.5(3)
C2 C1 Ir1 68.2(2)
C6 C1 Ir1 103.0(2)
C2 C1 H1 120.6
C6 C1 H1 120.6
Ir1 C1 H1 120.6
C1 C2 C3 112.5(3)
C1 C2 Ir1 71.3(2)
C3 C2 Ir1 101.9(2)
C1 C2 H2 120.0
C3 C2 H2 120.0
Ir1 C2 H2 120.0
C12 C3 C4 109.4(3)
C12 C3 C2 108.4(3)
C4 C3 C2 98.0(3)
C12 C3 H3 113.3
C4 C3 H3 113.3
C2 C3 H3 113.3
C5 C4 C3 113.2(3)
C5 C4 Ir1 72.4(2)
C3 C4 Ir1 93.7(2)
C5 C4 H4 121.3
C3 C4 H4 121.3
Ir1 C4 H4 121.3
C4 C5 C6 114.1(3)
C4 C5 Ir1 72.5(2)
C6 C5 Ir1 96.5(2)
C4 C5 H5 120.4
C6 C5 H5 120.4
Ir1 C5 H5 120.4
C7 C6 C5 111.0(3)
C7 C6 C1 109.2(3)
C5 C6 C1 97.0(3)
C7 C6 H6 112.9
C5 C6 H6 112.9
C1 C6 H6 112.9
C8 C7 C12 119.4(4)
C8 C7 C6 127.4(4)
C12 C7 C6 113.1(3)
F1 C8 C7 120.7(4)
F1 C8 C9 118.2(4)
C7 C8 C9 121.1(4)
F2 C9 C10 119.3(5)
F2 C9 C8 120.5(5)
C10 C9 C8 120.1(4)
F3 C10 C9 120.6(5)
F3 C10 C11 119.7(5)
C9 C10 C11 119.7(4)
F4 C11 C12 121.6(4)
F4 C11 C10 118.0(4)
C12 C11 C10 120.4(4)
C11 C12 C7 119.3(4)
C11 C12 C3 126.8(4)
C7 C12 C3 113.9(3)
C26 C21 C22 118.8(4)
C26 C21 P1 124.4(3)
C22 C21 P1 116.7(3)
C23 C22 C21 119.9(4)
C23 C22 H22 120.1
C21 C22 H22 120.1
C22 C23 C24 121.1(4)
C22 C23 H23 119.5
C24 C23 H23 119.5
C25 C24 C23 118.9(5)
C25 C24 H24 120.6
C23 C24 H24 120.6
C24 C25 C26 120.6(4)
C24 C25 H25 119.7
C26 C25 H25 119.7
C21 C26 C25 120.9(4)
C21 C26 H26 119.6
C25 C26 H26 119.6
C28 C27 C32 118.8(4)
C28 C27 P1 121.0(3)
C32 C27 P1 119.2(3)
C27 C28 C29 120.4(4)
C27 C28 H28 119.8
C29 C28 H28 119.8
C30 C29 C28 120.2(4)
C30 C29 H29 119.9
C28 C29 H29 119.9
C31 C30 C29 119.8(4)
C31 C30 H30 120.1
C29 C30 H30 120.1
C30 C31 C32 120.6(4)
C30 C31 H31 119.7
C32 C31 H31 119.7
C31 C32 C27 120.2(4)
C31 C32 H32 119.9
C27 C32 H32 119.9
C42 C41 C46 118.9(4)
C42 C41 P2 125.3(3)
C46 C41 P2 115.7(3)
C41 C42 C43 120.7(4)
C41 C42 H42 119.7
C43 C42 H42 119.7
C44 C43 C42 119.7(4)
C44 C43 H43 120.2
C42 C43 H43 120.2
C45 C44 C43 120.1(4)
C45 C44 H44 120.0
C43 C44 H44 120.0
C44 C45 C46 120.2(4)
C44 C45 H45 119.9
C46 C45 H45 119.9
C45 C46 C41 120.4(4)
C45 C46 H46 119.8
C41 C46 H46 119.8
C52 C47 C48 118.9(4)
C52 C47 P2 120.6(3)
C48 C47 P2 120.1(3)
C49 C48 C47 119.9(4)
C49 C48 H48 120.0
C47 C48 H48 120.0
C48 C49 C50 120.9(4)
C48 C49 H49 119.6
C50 C49 H49 119.6
C51 C50 C49 119.7(4)
C51 C50 H50 120.1
C49 C50 H50 120.1
C50 C51 C52 120.2(4)
C50 C51 H51 119.9
C52 C51 H51 119.9
C47 C52 C51 120.4(4)
C47 C52 H52 119.8
C51 C52 H52 119.8
C66 C61 C62 118.4(4)
C66 C61 N1 119.0(4)
C62 C61 N1 122.5(4)
C63 C62 C61 119.8(4)
C63 C62 H62 120.1
C61 C62 H62 120.1
C64 C63 C62 122.6(4)
C64 C63 H63 118.7
C62 C63 H63 118.7
C63 C64 C65 116.5(4)
C63 C64 C67 122.1(5)
C65 C64 C67 121.4(4)
C66 C65 C64 121.9(4)
C66 C65 H65 119.0
C64 C65 H65 119.0
C65 C66 C61 120.7(4)
C65 C66 H66 119.7
C61 C66 H66 119.7
C64 C67 H67A 109.5
C64 C67 H67B 109.5
H67A C67 H67B 109.5
C64 C67 H67C 109.5
H67A C67 H67C 109.5
H67B C67 H67C 109.5
C72 C71 C76 119.1(4)
C72 C71 N2 118.0(4)
C76 C71 N2 122.9(4)
C71 C72 C73 120.3(4)
C71 C72 H72 119.8
C73 C72 H72 119.8
C74 C73 C72 121.3(4)
C74 C73 H73 119.4
C72 C73 H73 119.4
C73 C74 C75 117.8(4)
C73 C74 C77 121.1(5)
C75 C74 C77 121.0(5)
C74 C75 C76 122.0(4)
C74 C75 H75 119.0
C76 C75 H75 119.0
C71 C76 C75 119.5(4)
C71 C76 H76 120.3
C75 C76 H76 120.3
C74 C77 H77A 109.5
C74 C77 H77B 109.5
H77A C77 H77B 109.5
C74 C77 H77C 109.5
H77A C77 H77C 109.5
H77B C77 H77C 109.5
C61 N1 P1 128.9(3)
C61 N1 H1N 111(2)
P1 N1 H1N 117(2)
C71 N2 P2 128.1(3)
C71 N2 H2N 112(3)
P2 N2 H2N 112(2)
N1 P1 C27 105.16(18)
N1 P1 C21 101.47(17)
C27 P1 C21 107.07(18)
N1 P1 Ir1 114.23(12)
C27 P1 Ir1 107.81(13)
C21 P1 Ir1 119.98(13)
N2 P2 C47 105.85(18)
N2 P2 C41 103.86(18)
C47 P2 C41 105.01(18)
N2 P2 Ir1 112.07(13)
C47 P2 Ir1 114.68(13)
C41 P2 Ir1 114.39(13)
C2 Ir1 C1 40.50(14)
C2 Ir1 P2 98.17(11)
C1 Ir1 P2 89.97(11)
C2 Ir1 C5 75.69(15)
C1 Ir1 C5 62.26(15)
P2 Ir1 C5 144.30(11)
C2 Ir1 C4 63.84(15)
C1 Ir1 C4 76.04(15)
P2 Ir1 C4 162.01(10)
C5 Ir1 C4 35.17(14)
C2 Ir1 P1 106.42(11)
C1 Ir1 P1 146.79(11)
P2 Ir1 P1 100.37(4)
C5 Ir1 P1 115.17(11)
C4 Ir1 P1 86.07(10)
C2 Ir1 Cl1 159.87(11)
C1 Ir1 Cl1 121.18(10)
P2 Ir1 Cl1 88.70(4)
C5 Ir1 Cl1 87.66(10)
C4 Ir1 Cl1 108.13(10)
P1 Ir1 Cl1 90.77(3)

loop_
_geom_bond_atom_site_label_1
_geom_bond_atom_site_label_2
_geom_bond_distance
C1 C2 1.456(5)
C1 C6 1.531(5)
C1 Ir1 2.123(4)
C1 H1 1.0000
C2 C3 1.539(5)
C2 Ir1 2.081(4)
C2 H2 1.0000
C3 C12 1.514(5)
C3 C4 1.530(5)
C3 H3 1.0000
C4 C5 1.381(6)
C4 Ir1 2.286(4)
C4 H4 1.0000
C5 C6 1.518(6)
C5 Ir1 2.285(4)
C5 H5 1.0000
C6 C7 1.509(5)
C6 H6 1.0000
C7 C8 1.363(6)
C7 C12 1.401(6)
C8 F1 1.352(5)
C8 C9 1.371(7)
C9 F2 1.348(5)
C9 C10 1.362(7)
C10 F3 1.344(5)
C10 C11 1.392(7)
C11 F4 1.342(5)
C11 C12 1.370(6)
C21 C26 1.376(5)
C21 C22 1.389(6)
C21 P1 1.841(4)
C22 C23 1.377(6)
C22 H22 0.9500
C23 C24 1.381(7)
C23 H23 0.9500
C24 C25 1.369(6)
C24 H24 0.9500
C25 C26 1.379(6)
C25 H25 0.9500
C26 H26 0.9500
C27 C28 1.384(6)
C27 C32 1.398(5)
C27 P1 1.834(4)
C28 C29 1.389(6)
C28 H28 0.9500
C29 C30 1.384(6)
C29 H29 0.9500
C30 C31 1.365(7)
C30 H30 0.9500
C31 C32 1.386(6)
C31 H31 0.9500
C32 H32 0.9500
C41 C42 1.380(5)
C41 C46 1.383(5)
C41 P2 1.840(4)
C42 C43 1.388(6)
C42 H42 0.9500
C43 C44 1.373(6)
C43 H43 0.9500
C44 C45 1.373(6)
C44 H44 0.9500
C45 C46 1.381(6)
C45 H45 0.9500
C46 H46 0.9500
C47 C52 1.391(5)
C47 C48 1.398(5)
C47 P2 1.825(4)
C48 C49 1.380(6)
C48 H48 0.9500
C49 C50 1.384(6)
C49 H49 0.9500
C50 C51 1.373(6)
C50 H50 0.9500
C51 C52 1.393(5)
C51 H51 0.9500
C52 H52 0.9500
C61 C66 1.387(5)
C61 C62 1.392(5)
C61 N1 1.410(5)
C62 C63 1.388(6)
C62 H62 0.9500
C63 C64 1.387(6)
C63 H63 0.9500
C64 C65 1.391(6)
C64 C67 1.512(7)
C65 C66 1.381(6)
C65 H65 0.9500
C66 H66 0.9500
C67 H67A 0.9800
C67 H67B 0.9800
C67 H67C 0.9800
C71 C72 1.383(6)
C71 C76 1.388(6)
C71 N2 1.418(5)
C72 C73 1.395(6)
C72 H72 0.9500
C73 C74 1.377(7)
C73 H73 0.9500
C74 C75 1.383(6)
C74 C77 1.506(6)
C75 C76 1.392(6)
C75 H75 0.9500
C76 H76 0.9500
C77 H77A 0.9800
C77 H77B 0.9800
C77 H77C 0.9800
N1 P1 1.678(3)
N1 H1N 0.936(18)
N2 P2 1.672(3)
N2 H2N 0.929(19)
P1 Ir1 2.3421(10)
P2 Ir1 2.2761(11)
Cl1 Ir1 2.5279(10)

loop_
_geom_torsion_atom_site_label_1
_geom_torsion_atom_site_label_2
_geom_torsion_atom_site_label_3
_geom_torsion_atom_site_label_4
_geom_torsion
C6 C1 C2 C3 0.4(4)
Ir1 C1 C2 C3 -95.5(3)
C6 C1 C2 Ir1 95.9(3)
C1 C2 C3 C12 -53.6(4)
Ir1 C2 C3 C12 -128.1(3)
C1 C2 C3 C4 60.0(4)
Ir1 C2 C3 C4 -14.5(3)
C12 C3 C4 C5 53.3(4)
C2 C3 C4 C5 -59.4(4)
C12 C3 C4 Ir1 125.7(3)
C2 C3 C4 Ir1 12.9(3)
C3 C4 C5 C6 -2.9(5)
Ir1 C4 C5 C6 -89.4(3)
C3 C4 C5 Ir1 86.4(3)
C4 C5 C6 C7 -49.3(5)
Ir1 C5 C6 C7 -123.0(3)
C4 C5 C6 C1 64.5(4)
Ir1 C5 C6 C1 -9.2(3)
C2 C1 C6 C7 53.9(4)
Ir1 C1 C6 C7 125.3(3)
C2 C1 C6 C5 -61.3(4)
Ir1 C1 C6 C5 10.1(3)
C5 C6 C7 C8 -132.2(4)
C1 C6 C7 C8 122.0(5)
C5 C6 C7 C12 50.5(4)
C1 C6 C7 C12 -55.3(4)
C12 C7 C8 F1 -179.6(4)
C6 C7 C8 F1 3.3(7)
C12 C7 C8 C9 0.5(7)
C6 C7 C8 C9 -176.6(4)
F1 C8 C9 F2 -0.3(7)
C7 C8 C9 F2 179.6(4)
F1 C8 C9 C10 179.4(4)
C7 C8 C9 C10 -0.7(8)
F2 C9 C10 F3 1.9(8)
C8 C9 C10 F3 -177.8(5)
F2 C9 C10 C11 179.6(5)
C8 C9 C10 C11 0.0(8)
F3 C10 C11 F4 -1.9(7)
C9 C10 C11 F4 -179.7(4)
F3 C10 C11 C12 178.7(4)
C9 C10 C11 C12 0.9(8)
F4 C11 C12 C7 179.6(4)
C10 C11 C12 C7 -1.1(7)
F4 C11 C12 C3 -3.3(7)
C10 C11 C12 C3 176.1(4)
C8 C7 C12 C11 0.3(6)
C6 C7 C12 C11 177.9(4)
C8 C7 C12 C3 -177.2(4)
C6 C7 C12 C3 0.4(5)
C4 C3 C12 C11 130.9(4)
C2 C3 C12 C11 -123.4(4)
C4 C3 C12 C7 -51.9(5)
C2 C3 C12 C7 53.9(4)
C26 C21 C22 C23 0.0(7)
P1 C21 C22 C23 175.7(4)
C21 C22 C23 C24 -0.6(8)
C22 C23 C24 C25 0.7(8)
C23 C24 C25 C26 -0.2(8)
C22 C21 C26 C25 0.5(6)
P1 C21 C26 C25 -174.9(4)
C24 C25 C26 C21 -0.4(7)
C32 C27 C28 C29 -0.3(6)
P1 C27 C28 C29 -169.1(3)
C27 C28 C29 C30 -0.4(7)
C28 C29 C30 C31 -0.4(7)
C29 C30 C31 C32 1.8(7)
C30 C31 C32 C27 -2.5(7)
C28 C27 C32 C31 1.8(6)
P1 C27 C32 C31 170.7(3)
C46 C41 C42 C43 1.1(6)
P2 C41 C42 C43 176.6(3)
C41 C42 C43 C44 -0.8(7)
C42 C43 C44 C45 -0.5(7)
C43 C44 C45 C46 1.5(8)
C44 C45 C46 C41 -1.2(7)
C42 C41 C46 C45 -0.1(7)
P2 C41 C46 C45 -176.1(4)
C52 C47 C48 C49 0.4(6)
P2 C47 C48 C49 -172.3(3)
C47 C48 C49 C50 1.0(7)
C48 C49 C50 C51 -1.3(7)
C49 C50 C51 C52 0.1(7)
C48 C47 C52 C51 -1.5(6)
P2 C47 C52 C51 171.1(3)
C50 C51 C52 C47 1.3(6)
C66 C61 C62 C63 1.6(7)
N1 C61 C62 C63 -177.6(4)
C61 C62 C63 C64 -0.2(8)
C62 C63 C64 C65 -2.0(8)
C62 C63 C64 C67 177.5(6)
C63 C64 C65 C66 3.0(8)
C67 C64 C65 C66 -176.5(6)
C64 C65 C66 C61 -1.8(8)
C62 C61 C66 C65 -0.6(7)
N1 C61 C66 C65 178.6(4)
C76 C71 C72 C73 1.0(7)
N2 C71 C72 C73 -177.7(4)
C71 C72 C73 C74 -0.4(8)
C72 C73 C74 C75 0.0(7)
C72 C73 C74 C77 -179.0(4)
C73 C74 C75 C76 -0.2(7)
C77 C74 C75 C76 178.8(4)
C72 C71 C76 C75 -1.2(6)
N2 C71 C76 C75 177.5(4)
C74 C75 C76 C71 0.8(7)
C66 C61 N1 P1 -159.1(3)
C62 C61 N1 P1 20.1(6)
C72 C71 N2 P2 -140.4(4)
C76 C71 N2 P2 40.9(6)
C61 N1 P1 C27 -73.7(4)
C61 N1 P1 C21 37.7(4)
C61 N1 P1 Ir1 168.3(3)
C28 C27 P1 N1 -11.5(4)
C32 C27 P1 N1 179.8(3)
C28 C27 P1 C21 -118.9(3)
C32 C27 P1 C21 72.4(3)
C28 C27 P1 Ir1 110.8(3)
C32 C27 P1 Ir1 -57.9(3)
C26 C21 P1 N1 -132.3(4)
C22 C21 P1 N1 52.3(4)
C26 C21 P1 C27 -22.3(4)
C22 C21 P1 C27 162.3(3)
C26 C21 P1 Ir1 100.8(3)
C22 C21 P1 Ir1 -74.6(3)
C71 N2 P2 C47 -78.2(4)
C71 N2 P2 C41 32.2(4)
C71 N2 P2 Ir1 156.1(3)
C52 C47 P2 N2 171.6(3)
C48 C47 P2 N2 -15.9(4)
C52 C47 P2 C41 62.1(4)
C48 C47 P2 C41 -125.4(3)
C52 C47 P2 Ir1 -64.3(3)
C48 C47 P2 Ir1 108.2(3)
C42 C41 P2 N2 -106.5(4)
C46 C41 P2 N2 69.1(4)
C42 C41 P2 C47 4.4(4)
C46 C41 P2 C47 -179.9(3)
C42 C41 P2 Ir1 131.0(3)
C46 C41 P2 Ir1 -53.3(3)
